data_1000054
loop_
_publ_author_name
'Zigan, F'
'Rothbauer, R'

_publ_section_title
;
Neutronenbeugungsmessungen am Brucit
;
_journal_coden_ASTM NJMMAW
_journal_name_full 'Neues Jahrbuch fuer Mineralogie. Monatshefte (Band=Jahr) (1950-)'
_journal_page_first 137
_journal_page_last 143
_journal_volume 1967
_journal_year 1967
_chemical_compound_source 'from North America'
_chemical_formula_structural 'Mg (O H)2'
_chemical_formula_sum 'H2 Mg O2'
_chemical_name_mineral Brucite
_chemical_name_systematic 'Magnesium hydroxide'
_space_group_IT_number 164
_symmetry_cell_setting trigonal
_symmetry_Int_Tables_number 164
_symmetry_space_group_name_Hall '-P 3 2"'
_symmetry_space_group_name_H-M 'P -3 m 1'
_audit_creation_date 99-03-08
_audit_creation_method 'generated by RETRIEVE 2.0'
_cell_angle_alpha 90
_cell_angle_beta 90
_cell_angle_gamma 120
_cell_formula_units_Z 1
_cell_length_a 3.142(1)
_cell_length_b 3.142(1)
_cell_length_c 4.766(2)
_cell_volume 40.7
_refine_ls_R_factor_all 0.08
_cod_database_code 1000054

loop_
_symmetry_equiv_pos_as_xyz
x,y,z
-y,x-y,z
y-x,-x,z
-y,-x,z
x,x-y,z
y-x,y,z
-x,-y,-z
y,y-x,-z
x-y,x,-z
y,x,-z
-x,y-x,-z
x-y,-y,-z

loop_
_atom_site_label
_atom_site_type_symbol
_atom_site_symmetry_multiplicity
_atom_site_Wyckoff_symbol
_atom_site_fract_x
_atom_site_fract_y
_atom_site_fract_z
_atom_site_occupancy
_atom_site_attached_hydrogens
_atom_site_calc_flag
Mg1 Mg2+ 1 a 0. 0. 0. 1. 0 d
O1 O2- 2 d 0.3333 0.6667 0.2216(7) 1. 0 d
H1 H1+ 2 d 0.3333 0.6667 0.4303(12) 1. 0 d

loop_
_atom_type_symbol
_atom_type_oxidation_number
Mg2+ 2.000
O2- -2.000
H1+ 1.000
